data_4504003
loop_
_publ_author_name
'Mori, Yutaka'
'Matsumoto, Akikazu'

_publ_section_title
;
 Molecular Stacking and Photoreactions of Fluorine-Substituted Benzyl
 Muconates in the Crystals
;
_journal_issue 2
_journal_name_full 'Crystal Growth &amp; Design'
_journal_page_first 377
_journal_paper_doi 10.1021/cg060643b
_journal_volume 7
_journal_year 2007
_chemical_formula_moiety 'C20 H10 F8 O4 '
_chemical_formula_sum 'C20 H10 F8 O4'
_chemical_formula_weight 466.28
_chemical_name_systematic
; 
 ? 
;
_space_group_IT_number 14
_symmetry_cell_setting monoclinic
_symmetry_space_group_name_Hall '-P 2ybc'
_symmetry_space_group_name_H-M 'P 1 21/c 1'
_atom_sites_solution_hydrogens geom
_atom_sites_solution_primary direct
_atom_sites_solution_secondary difmap
_audit_creation_method SHELXL-97
_cell_angle_alpha 90.00
_cell_angle_beta 96.71(4)
_cell_angle_gamma 90.00
_cell_formula_units_Z 2
_cell_length_a 11.899(5)
_cell_length_b 5.196(2)
_cell_length_c 15.134(7)
_cell_measurement_reflns_used 7245
_cell_measurement_temperature 203(2)
_cell_measurement_theta_max 27.3
_cell_measurement_theta_min 3.0
_cell_volume 929.3(7)
_computing_cell_refinement PROCESS-AUTO
_computing_data_collection PROCESS-AUTO
_computing_data_reduction CrystalStructure
_computing_publication_material 'CrystalStructure 3.7.0'
_computing_structure_refinement 'SHELXL-97 (Sheldrick, 1997)'
_computing_structure_solution SIR92
_diffrn_ambient_temperature 203(2)
_diffrn_detector_area_resol_mean 10.00
_diffrn_measured_fraction_theta_full 0.978
_diffrn_measured_fraction_theta_max 0.978
_diffrn_measurement_device_type 'Rigaku RAXIS-RAPID'
_diffrn_measurement_method \w
_diffrn_radiation_monochromator graphite
_diffrn_radiation_source 'fine-focus sealed tube'
_diffrn_radiation_type MoK\a
_diffrn_radiation_wavelength 0.71075
_diffrn_reflns_av_R_equivalents 0.0000
_diffrn_reflns_av_sigmaI/netI 0.0254
_diffrn_reflns_limit_h_max 15
_diffrn_reflns_limit_h_min -15
_diffrn_reflns_limit_k_max 6
_diffrn_reflns_limit_k_min -6
_diffrn_reflns_limit_l_max 19
_diffrn_reflns_limit_l_min -19
_diffrn_reflns_number 2045
_diffrn_reflns_theta_full 27.28
_diffrn_reflns_theta_max 27.28
_diffrn_reflns_theta_min 3.04
_exptl_absorpt_coefficient_mu 0.168
_exptl_absorpt_correction_T_max 0.9753
_exptl_absorpt_correction_T_min 0.9209
_exptl_absorpt_correction_type none
_exptl_crystal_colour colorless
_exptl_crystal_density_diffrn 1.666
_exptl_crystal_density_method 'not measured'
_exptl_crystal_description block
_exptl_crystal_F_000 468
_exptl_crystal_size_max 0.50
_exptl_crystal_size_mid 0.35
_exptl_crystal_size_min 0.15
_refine_diff_density_max 0.147
_refine_diff_density_min -0.229
_refine_diff_density_rms 0.047
_refine_ls_extinction_method none
_refine_ls_goodness_of_fit_ref 1.023
_refine_ls_hydrogen_treatment constr
_refine_ls_matrix_type full
_refine_ls_number_parameters 146
_refine_ls_number_reflns 2045
_refine_ls_number_restraints 0
_refine_ls_restrained_S_all 1.023
_refine_ls_R_factor_all 0.0776
_refine_ls_R_factor_gt 0.0456
_refine_ls_shift/su_max 0.000
_refine_ls_shift/su_mean 0.000
_refine_ls_structure_factor_coef Fsqd
_refine_ls_weighting_details 'calc w=1/[\s^2^(Fo^2^)+(0.0580P)^2^+0.1084P] where P=(Fo^2^+2Fc^2^)/3'
_refine_ls_weighting_scheme calc
_refine_ls_wR_factor_gt 0.1007
_refine_ls_wR_factor_ref 0.1117
_reflns_number_gt 1366
_reflns_number_total 2045
_reflns_threshold_expression >2sigma(I)
_cod_data_source_file cg060643bsi20060925_060224.cif
_cod_data_source_block (Z,Z)-6
_cod_original_cell_volume 929.2(7)
_cod_database_code 4504003

loop_
_symmetry_equiv_pos_as_xyz
'x, y, z'
'-x, y+1/2, -z+1/2'
'-x, -y, -z'
'x, -y-1/2, z-1/2'

loop_
_atom_site_label
_atom_site_type_symbol
_atom_site_fract_x
_atom_site_fract_y
_atom_site_fract_z
_atom_site_U_iso_or_equiv
_atom_site_adp_type
_atom_site_occupancy
_atom_site_symmetry_multiplicity
_atom_site_calc_flag
_atom_site_refinement_flags
F6 F 0.40862(10) -0.3751(2) 0.25870(9) 0.0627(4) Uani 1 1 d .
F7 F 0.47018(11) -0.3913(3) 0.09313(10) 0.0711(4) Uani 1 1 d .
F8 F 0.38285(11) -0.0455(3) -0.03020(8) 0.0706(4) Uani 1 1 d .
F10 F 0.18274(10) 0.3482(2) 0.18200(9) 0.0610(4) Uani 1 1 d .
O1 O 0.15905(13) -0.1120(3) 0.45924(9) 0.0552(4) Uani 1 1 d .
O2 O 0.16776(11) -0.2003(3) 0.31590(8) 0.0472(4) Uani 1 1 d .
C1 C 0.12760(15) -0.2379(4) 0.39454(12) 0.0382(4) Uani 1 1 d .
C2 C 0.04551(15) -0.4504(4) 0.38740(12) 0.0421(5) Uani 1 1 d .
H2 H 0.0278 -0.5262 0.3311 0.050 Uiso 1 1 calc R
C3 C -0.00618(15) -0.5453(4) 0.45435(12) 0.0408(5) Uani 1 1 d .
H3 H -0.0555 -0.6849 0.4408 0.049 Uiso 1 1 calc R
C4 C 0.25705(16) -0.0106(4) 0.31637(12) 0.0464(5) Uani 1 1 d .
H4A H 0.3206 -0.0551 0.3609 0.056 Uiso 1 1 calc R
H4B H 0.2290 0.1602 0.3304 0.056 Uiso 1 1 calc R
C5 C 0.29379(15) -0.0126(4) 0.22482(12) 0.0378(4) Uani 1 1 d .
C6 C 0.36675(15) -0.1976(4) 0.19933(13) 0.0415(5) Uani 1 1 d .
C7 C 0.39878(16) -0.2079(4) 0.11478(14) 0.0456(5) Uani 1 1 d .
C8 C 0.35493(17) -0.0294(4) 0.05364(13) 0.0467(5) Uani 1 1 d .
C9 C 0.28282(17) 0.1600(4) 0.07456(13) 0.0477(5) Uani 1 1 d .
H9 H 0.2539 0.2831 0.0324 0.057 Uiso 1 1 calc R
C10 C 0.25449(15) 0.1627(4) 0.16007(13) 0.0411(5) Uani 1 1 d .

loop_
_atom_site_aniso_label
_atom_site_aniso_U_11
_atom_site_aniso_U_22
_atom_site_aniso_U_33
_atom_site_aniso_U_23
_atom_site_aniso_U_13
_atom_site_aniso_U_12
F6 0.0592(7) 0.0630(8) 0.0641(8) 0.0194(7) 0.0002(6) 0.0104(7)
F7 0.0552(7) 0.0706(9) 0.0928(10) -0.0162(8) 0.0311(7) 0.0046(7)
F8 0.0727(8) 0.1036(11) 0.0397(7) -0.0099(7) 0.0236(6) -0.0311(8)
F10 0.0627(8) 0.0507(7) 0.0693(9) -0.0051(6) 0.0063(6) 0.0095(6)
O1 0.0725(10) 0.0586(9) 0.0370(8) -0.0089(7) 0.0167(7) -0.0187(8)
O2 0.0480(7) 0.0643(9) 0.0310(7) -0.0051(6) 0.0118(6) -0.0193(7)
C1 0.0388(9) 0.0458(10) 0.0311(10) 0.0001(9) 0.0079(8) 0.0021(9)
C2 0.0409(10) 0.0535(11) 0.0326(10) -0.0052(9) 0.0074(8) -0.0029(9)
C3 0.0365(9) 0.0501(11) 0.0370(10) -0.0025(9) 0.0084(8) -0.0023(9)
C4 0.0461(10) 0.0566(12) 0.0375(10) -0.0051(9) 0.0090(8) -0.0140(10)
C5 0.0382(9) 0.0420(10) 0.0334(10) -0.0005(8) 0.0051(8) -0.0100(9)
C6 0.0347(9) 0.0439(10) 0.0454(11) 0.0077(9) 0.0029(8) -0.0065(9)
C7 0.0351(9) 0.0477(11) 0.0564(13) -0.0082(10) 0.0157(9) -0.0066(9)
C8 0.0461(10) 0.0624(13) 0.0334(10) -0.0051(10) 0.0122(8) -0.0213(11)
C9 0.0505(11) 0.0514(12) 0.0400(11) 0.0106(9) -0.0005(9) -0.0123(10)
C10 0.0386(9) 0.0380(10) 0.0469(11) -0.0021(9) 0.0055(8) -0.0028(9)

loop_
_atom_type_symbol
_atom_type_description
_atom_type_scat_dispersion_real
_atom_type_scat_dispersion_imag
_atom_type_scat_source
C C 0.0033 0.0016 'International Tables Vol C Tables 4.2.6.8 and 6.1.1.4'
H H 0.0000 0.0000 'International Tables Vol C Tables 4.2.6.8 and 6.1.1.4'
O O 0.0106 0.0060 'International Tables Vol C Tables 4.2.6.8 and 6.1.1.4'
F F 0.0171 0.0103 'International Tables Vol C Tables 4.2.6.8 and 6.1.1.4'

loop_
_geom_angle_atom_site_label_1
_geom_angle_atom_site_label_2
_geom_angle_atom_site_label_3
_geom_angle
_geom_angle_site_symmetry_1
_geom_angle_site_symmetry_3
C1 O2 C4 115.46(14) . .
O1 C1 O2 122.18(17) . .
O1 C1 C2 127.61(16) . .
O2 C1 C2 110.20(16) . .
C3 C2 C1 125.52(18) . .
C3 C2 H2 117.2 . .
C1 C2 H2 117.2 . .
C2 C3 C3 126.6(2) . 3_546
C2 C3 H3 116.7 . .
C3 C3 H3 116.7 3_546 .
O2 C4 C5 106.46(15) . .
O2 C4 H4A 110.4 . .
C5 C4 H4A 110.4 . .
O2 C4 H4B 110.4 . .
C5 C4 H4B 110.4 . .
H4A C4 H4B 108.6 . .
C10 C5 C6 115.69(17) . .
C10 C5 C4 122.70(18) . .
C6 C5 C4 121.57(18) . .
F6 C6 C7 118.28(18) . .
F6 C6 C5 119.20(17) . .
C7 C6 C5 122.52(18) . .
F7 C7 C8 121.18(17) . .
F7 C7 C6 120.37(19) . .
C8 C7 C6 118.45(18) . .
F8 C8 C9 119.5(2) . .
F8 C8 C7 118.47(19) . .
C9 C8 C7 122.07(17) . .
C8 C9 C10 117.05(19) . .
C8 C9 H9 121.5 . .
C10 C9 H9 121.5 . .
F10 C10 C9 117.94(18) . .
F10 C10 C5 117.85(17) . .
C9 C10 C5 124.20(19) . .

loop_
_geom_bond_atom_site_label_1
_geom_bond_atom_site_label_2
_geom_bond_distance
_geom_bond_site_symmetry_2
F6 C6 1.342(2) .
F7 C7 1.343(2) .
F8 C8 1.351(2) .
F10 C10 1.354(2) .
O1 C1 1.200(2) .
O2 C1 1.348(2) .
O2 C4 1.448(2) .
C1 C2 1.470(3) .
C2 C3 1.339(3) .
C2 H2 0.9400 .
C3 C3 1.451(4) 3_546
C3 H3 0.9400 .
C4 C5 1.501(2) .
C4 H4A 0.9800 .
C4 H4B 0.9800 .
C5 C10 1.379(3) .
C5 C6 1.380(3) .
C6 C7 1.378(3) .
C7 C8 1.369(3) .
C8 C9 1.367(3) .
C9 C10 1.375(3) .
C9 H9 0.9400 .

loop_
_geom_torsion_atom_site_label_1
_geom_torsion_atom_site_label_2
_geom_torsion_atom_site_label_3
_geom_torsion_atom_site_label_4
_geom_torsion
_geom_torsion_site_symmetry_4
C4 O2 C1 O1 4.2(3) .
C4 O2 C1 C2 -174.73(16) .
O1 C1 C2 C3 -2.2(3) .
O2 C1 C2 C3 176.66(19) .
C1 C2 C3 C3 1.6(4) 3_546
C1 O2 C4 C5 176.38(16) .
O2 C4 C5 C10 97.5(2) .
O2 C4 C5 C6 -80.2(2) .
C10 C5 C6 F6 180.00(16) .
C4 C5 C6 F6 -2.1(3) .
C10 C5 C6 C7 0.1(3) .
C4 C5 C6 C7 177.92(18) .
F6 C6 C7 F7 -0.1(3) .
C5 C6 C7 F7 179.87(16) .
F6 C6 C7 C8 179.06(17) .
C5 C6 C7 C8 -1.0(3) .
F7 C7 C8 F8 1.7(3) .
C6 C7 C8 F8 -177.46(17) .
F7 C7 C8 C9 -179.47(17) .
C6 C7 C8 C9 1.4(3) .
F8 C8 C9 C10 178.04(17) .
C7 C8 C9 C10 -0.8(3) .
C8 C9 C10 F10 -179.72(16) .
C8 C9 C10 C5 -0.2(3) .
C6 C5 C10 F10 -179.92(15) .
C4 C5 C10 F10 2.2(3) .
C6 C5 C10 C9 0.6(3) .
C4 C5 C10 C9 -177.27(18) .
